data_2232157
loop_
_publ_author_name
'Chen, Jian-Jun'
'Wang, Hai-Dong'
'Yao, Cheng'

_publ_section_title
;
 3-Methoxymethyl-16\b,17\b-epiestriol-16\b,17\b-diyl sulfate
;
_journal_coeditor_code BQ2303
_journal_issue 11
_journal_name_full 'Acta Crystallographica Section E'
_journal_page_first o2910
_journal_paper_doi 10.1107/S1600536811039213
_journal_volume 67
_journal_year 2011
_chemical_formula_iupac 'C20 H26 O6 S'
_chemical_formula_moiety 'C20 H26 O6 S'
_chemical_formula_sum 'C20 H26 O6 S'
_chemical_formula_weight 394.47
_chemical_melting_point_gt 425
_chemical_melting_point_lt 426
_chemical_name_systematic
;
3-Methoxymethyl-16\b,17\b-epiestriol-16\b,17\b-diyl sulfate
;
_space_group_IT_number 18
_symmetry_cell_setting orthorhombic
_symmetry_space_group_name_Hall 'P 2 2ab'
_symmetry_space_group_name_H-M 'P 21 21 2'
_atom_sites_solution_hydrogens geom
_atom_sites_solution_primary direct
_atom_sites_solution_secondary difmap
_audit_creation_method SHELXL-97
_cell_angle_alpha 90.00
_cell_angle_beta 90.00
_cell_angle_gamma 90.00
_cell_formula_units_Z 4
_cell_length_a 10.296(2)
_cell_length_b 23.503(5)
_cell_length_c 7.9060(16)
_cell_measurement_reflns_used 25
_cell_measurement_temperature 293(2)
_cell_measurement_theta_max 13
_cell_measurement_theta_min 9
_cell_volume 1913.1(7)
_computing_cell_refinement 'CAD-4 Software (Enraf--Nonius, 1989)'
_computing_data_collection 'CAD-4 Software (Enraf--Nonius, 1989)'
_computing_data_reduction 'XCAD4 (Harms & Wocadlo,1995)'
_computing_molecular_graphics 'SHELXTL (Sheldrick, 2008)'
_computing_publication_material 'SHELXL97 (Sheldrick, 2008)'
_computing_structure_refinement 'SHELXL97 (Sheldrick, 2008)'
_computing_structure_solution 'SHELXS97 (Sheldrick, 2008)'
_diffrn_ambient_temperature 293(2)
_diffrn_measured_fraction_theta_full 1.000
_diffrn_measured_fraction_theta_max 1.000
_diffrn_measurement_device_type 'Enraf--Nonius CAD-4'
_diffrn_measurement_method \w/2\q
_diffrn_radiation_monochromator graphite
_diffrn_radiation_source 'fine-focus sealed tube'
_diffrn_radiation_type MoK\a
_diffrn_radiation_wavelength 0.71073
_diffrn_reflns_av_R_equivalents 0.0602
_diffrn_reflns_av_sigmaI/netI 0.0430
_diffrn_reflns_limit_h_max 12
_diffrn_reflns_limit_h_min -12
_diffrn_reflns_limit_k_max 0
_diffrn_reflns_limit_k_min -28
_diffrn_reflns_limit_l_max 0
_diffrn_reflns_limit_l_min -9
_diffrn_reflns_number 3875
_diffrn_reflns_theta_full 25.37
_diffrn_reflns_theta_max 25.37
_diffrn_reflns_theta_min 1.73
_diffrn_standards_decay_% 1
_diffrn_standards_interval_count 200
_diffrn_standards_interval_time 2
_diffrn_standards_number 3
_exptl_absorpt_coefficient_mu 0.203
_exptl_absorpt_correction_T_max 0.9799
_exptl_absorpt_correction_T_min 0.9415
_exptl_absorpt_correction_type psi-scan
_exptl_absorpt_process_details '(North <i>et al.</i>, 1968)'
_exptl_crystal_colour colorless
_exptl_crystal_density_diffrn 1.370
_exptl_crystal_density_method 'not measured'
_exptl_crystal_description needle
_exptl_crystal_F_000 840
_exptl_crystal_size_max 0.30
_exptl_crystal_size_mid 0.20
_exptl_crystal_size_min 0.10
_refine_diff_density_max 0.219
_refine_diff_density_min -0.174
_refine_ls_abs_structure_details 'Flack (1983), 1483 Friedel pairs'
_refine_ls_abs_structure_Flack 0.00(18)
_refine_ls_extinction_method none
_refine_ls_goodness_of_fit_ref 1.000
_refine_ls_hydrogen_treatment constr
_refine_ls_matrix_type full
_refine_ls_number_parameters 244
_refine_ls_number_reflns 3530
_refine_ls_number_restraints 0
_refine_ls_restrained_S_all 1.000
_refine_ls_R_factor_all 0.0998
_refine_ls_R_factor_gt 0.0643
_refine_ls_shift/su_max 0.000
_refine_ls_shift/su_mean 0.000
_refine_ls_structure_factor_coef Fsqd
_refine_ls_weighting_details 'calc w=1/[\s^2^(Fo^2^)+(0.1000P)^2^+0.2000P] where P=(Fo^2^+2Fc^2^)/3'
_refine_ls_weighting_scheme calc
_refine_ls_wR_factor_gt 0.1606
_refine_ls_wR_factor_ref 0.1821
_reflns_number_gt 2174
_reflns_number_total 3530
_reflns_threshold_expression I>2sigma(I)
_cod_data_source_file bq2303.cif
_cod_data_source_block I
_cod_original_sg_symbol_Hall P22ab
_cod_database_code 2232157
_cod_database_fobs_code 2232157

loop_
_symmetry_equiv_pos_as_xyz
'x, y, z'
'-x, -y, z'
'-x+1/2, y+1/2, -z'
'x+1/2, -y+1/2, -z'

loop_
_atom_site_type_symbol
_atom_site_label
_atom_site_fract_x
_atom_site_fract_y
_atom_site_fract_z
_atom_site_U_iso_or_equiv
_atom_site_adp_type
_atom_site_calc_flag
_atom_site_refinement_flags
_atom_site_occupancy
_atom_site_symmetry_multiplicity
S S 0.28012(13) 0.68651(6) 0.51055(15) 0.0796(4) Uani d . 1 1
O O1 0.3963(3) 0.72326(15) 0.4438(4) 0.0812(9) Uani d . 1 1
C C1 0.4281(4) 0.8080(2) 0.2704(6) 0.0746(12) Uani d . 1 1
H H1A 0.4782 0.7802 0.2075 0.089 Uiso calc R 1 1
H H1B 0.4854 0.8383 0.3078 0.089 Uiso calc R 1 1
O O2 0.1693(3) 0.72213(15) 0.4266(4) 0.0780(9) Uani d . 1 1
C C2 0.3582(4) 0.7803(2) 0.4211(6) 0.0719(12) Uani d . 1 1
H H2A 0.3711 0.8024 0.5248 0.086 Uiso calc R 1 1
O O3 0.2689(5) 0.6907(2) 0.6849(4) 0.1299(16) Uani d . 1 1
C C3 0.2124(4) 0.7777(2) 0.3724(5) 0.0673(11) Uani d . 1 1
H H3B 0.1636 0.8076 0.4311 0.081 Uiso calc R 1 1
C C4 0.2067(4) 0.78685(18) 0.1763(5) 0.0635(10) Uani d . 1 1
O O4 0.2839(4) 0.63112(14) 0.4338(5) 0.1001(11) Uani d . 1 1
C C5 0.3156(4) 0.83170(18) 0.1630(6) 0.0606(11) Uani d . 1 1
H H5A 0.2838 0.8655 0.2228 0.073 Uiso calc R 1 1
O O5 0.2892(7) 0.9855(3) -0.7260(7) 0.155(2) Uani d . 1 1
C C6 0.0819(4) 0.8112(2) 0.1126(7) 0.0864(15) Uani d . 1 1
H H6A 0.0543 0.8420 0.1860 0.104 Uiso calc R 1 1
H H6B 0.0151 0.7821 0.1142 0.104 Uiso calc R 1 1
O O6 0.2753(9) 1.0346(3) -0.9382(11) 0.190(3) Uani d . 1 1
C C7 0.0990(5) 0.8339(3) -0.0709(7) 0.0858(15) Uani d . 1 1
H H7A 0.1155 0.8021 -0.1463 0.103 Uiso calc R 1 1
H H7B 0.0191 0.8521 -0.1069 0.103 Uiso calc R 1 1
C C8 0.2109(5) 0.87663(17) -0.0848(6) 0.0705(11) Uani d . 1 1
H H8A 0.1902 0.9082 -0.0084 0.085 Uiso calc R 1 1
C C9 0.3391(4) 0.85036(18) -0.0208(6) 0.0670(12) Uani d . 1 1
H H9A 0.3592 0.8167 -0.0891 0.080 Uiso calc R 1 1
C C10 0.2324(6) 0.90293(19) -0.2624(7) 0.0827(14) Uani d . 1 1
C C11 0.3484(7) 0.9168(2) -0.3227(8) 0.0948(18) Uani d . 1 1
C C12 0.4723(6) 0.9051(3) -0.2252(9) 0.1062(19) Uani d . 1 1
H H12A 0.5160 0.8727 -0.2753 0.127 Uiso calc R 1 1
H H12B 0.5294 0.9377 -0.2354 0.127 Uiso calc R 1 1
C C13 0.4483(5) 0.8932(2) -0.0402(7) 0.0838(15) Uani d . 1 1
H H13A 0.4254 0.9283 0.0173 0.101 Uiso calc R 1 1
H H13B 0.5268 0.8784 0.0112 0.101 Uiso calc R 1 1
C C14 0.1150(8) 0.9149(2) -0.3591(8) 0.104(2) Uani d . 1 1
H H14A 0.0322 0.9047 -0.3235 0.124 Uiso calc R 1 1
C C15 0.1424(10) 0.9461(3) -0.5261(9) 0.126(3) Uani d . 1 1
H H15A 0.0727 0.9564 -0.5945 0.151 Uiso calc R 1 1
C C16 0.2557(12) 0.9581(3) -0.5736(9) 0.120(3) Uani d . 1 1
C C17 0.3595(9) 0.9437(2) -0.4803(8) 0.110(2) Uani d . 1 1
H H17A 0.4420 0.9519 -0.5218 0.132 Uiso calc R 1 1
C C18 0.2327(12) 1.0332(4) -0.7645(12) 0.168(4) Uani d . 1 1
H H18A 0.2656 1.0650 -0.6991 0.202 Uiso calc R 1 1
H H18B 0.1389 1.0312 -0.7543 0.202 Uiso calc R 1 1
C C19 0.1688(12) 1.0446(4) -1.0307(14) 0.196(5) Uani d . 1 1
H H19A 0.1908 1.0437 -1.1487 0.294 Uiso calc R 1 1
H H19B 0.1342 1.0813 -1.0024 0.294 Uiso calc R 1 1
H H19C 0.1049 1.0159 -1.0073 0.294 Uiso calc R 1 1
C C20 0.2369(5) 0.73070(18) 0.0879(5) 0.0754(13) Uani d . 1 1
H H20A 0.2351 0.7362 -0.0324 0.113 Uiso calc R 1 1
H H20B 0.1732 0.7028 0.1191 0.113 Uiso calc R 1 1
H H20C 0.3216 0.7178 0.1213 0.113 Uiso calc R 1 1

loop_
_atom_site_aniso_label
_atom_site_aniso_U_11
_atom_site_aniso_U_22
_atom_site_aniso_U_33
_atom_site_aniso_U_12
_atom_site_aniso_U_13
_atom_site_aniso_U_23
S 0.0769(7) 0.1030(9) 0.0588(6) -0.0014(7) -0.0024(6) -0.0010(7)
O1 0.0633(18) 0.096(2) 0.084(2) 0.0045(17) -0.0062(16) -0.0018(19)
C1 0.054(2) 0.077(3) 0.093(3) -0.008(2) -0.003(2) -0.007(3)
O2 0.0670(18) 0.095(2) 0.0718(19) -0.0097(17) -0.0016(15) 0.0055(18)
C2 0.068(3) 0.079(3) 0.069(3) 0.007(2) -0.015(2) -0.025(3)
O3 0.115(3) 0.219(5) 0.0553(19) 0.021(4) 0.010(2) -0.008(2)
C3 0.059(2) 0.084(3) 0.058(2) 0.014(2) 0.008(2) -0.010(2)
C4 0.045(2) 0.081(3) 0.065(2) -0.006(2) -0.0058(19) -0.018(2)
O4 0.106(3) 0.093(2) 0.101(3) -0.003(2) 0.002(2) -0.009(2)
C5 0.056(2) 0.054(2) 0.072(3) -0.0070(17) -0.0050(19) -0.0186(19)
O5 0.205(6) 0.134(4) 0.127(4) 0.023(4) 0.005(4) 0.011(3)
C6 0.053(2) 0.100(4) 0.106(4) -0.007(3) -0.005(2) -0.010(3)
O6 0.175(6) 0.205(6) 0.192(7) -0.012(6) 0.017(6) 0.012(5)
C7 0.065(3) 0.106(4) 0.085(3) -0.002(3) -0.012(3) 0.008(3)
C8 0.069(2) 0.060(2) 0.083(3) -0.009(2) -0.017(3) -0.014(2)
C9 0.058(2) 0.062(2) 0.082(3) -0.0060(18) -0.002(2) -0.017(2)
C10 0.110(4) 0.055(2) 0.083(3) 0.001(3) 0.005(3) -0.019(2)
C11 0.121(5) 0.058(3) 0.106(5) -0.014(3) 0.013(4) -0.009(3)
C12 0.096(4) 0.092(4) 0.130(5) -0.024(3) 0.013(4) -0.003(4)
C13 0.083(3) 0.066(3) 0.103(4) -0.017(2) 0.010(3) -0.006(3)
C14 0.138(5) 0.081(4) 0.093(4) 0.020(4) -0.023(4) -0.014(3)
C15 0.181(8) 0.108(5) 0.089(5) 0.051(5) -0.011(5) -0.028(4)
C16 0.177(8) 0.101(5) 0.081(4) 0.045(5) 0.025(5) -0.007(4)
C17 0.185(7) 0.061(3) 0.084(4) -0.018(4) 0.031(5) -0.003(3)
C18 0.219(11) 0.135(7) 0.151(8) -0.035(8) 0.000(8) 0.040(6)
C19 0.188(11) 0.188(9) 0.213(12) 0.032(8) -0.038(9) 0.028(9)
C20 0.104(4) 0.065(2) 0.058(2) -0.009(3) 0.006(2) -0.011(2)

loop_
_atom_type_symbol
_atom_type_description
_atom_type_scat_dispersion_real
_atom_type_scat_dispersion_imag
_atom_type_scat_source
C C 0.0033 0.0016 'International Tables Vol C Tables 4.2.6.8 and 6.1.1.4'
H H 0.0000 0.0000 'International Tables Vol C Tables 4.2.6.8 and 6.1.1.4'
O O 0.0106 0.0060 'International Tables Vol C Tables 4.2.6.8 and 6.1.1.4'
S S 0.1246 0.1234 'International Tables Vol C Tables 4.2.6.8 and 6.1.1.4'

loop_
_geom_angle_atom_site_label_1
_geom_angle_atom_site_label_2
_geom_angle_atom_site_label_3
_geom_angle
O3 S O4 119.2(3)
O3 S O2 108.8(3)
O4 S O2 109.0(2)
O3 S O1 111.0(3)
O4 S O1 109.7(2)
O2 S O1 96.84(17)
C2 O1 S 110.8(3)
C2 C1 C5 103.2(3)
C2 C1 H1A 111.1
C5 C1 H1A 111.1
C2 C1 H1B 111.1
C5 C1 H1B 111.1
H1A C1 H1B 109.1
C3 O2 S 112.7(3)
O1 C2 C1 111.9(4)
O1 C2 C3 105.3(4)
C1 C2 C3 106.1(4)
O1 C2 H2A 111.1
C1 C2 H2A 111.1
C3 C2 H2A 111.1
O2 C3 C2 105.0(4)
O2 C3 C4 114.0(4)
C2 C3 C4 106.0(4)
O2 C3 H3B 110.5
C2 C3 H3B 110.5
C4 C3 H3B 110.5
C6 C4 C20 110.6(4)
C6 C4 C5 109.9(4)
C20 C4 C5 114.3(4)
C6 C4 C3 114.7(4)
C20 C4 C3 109.1(4)
C5 C4 C3 97.7(3)
C9 C5 C1 120.4(4)
C9 C5 C4 111.9(3)
C1 C5 C4 105.2(3)
C9 C5 H5A 106.1
C1 C5 H5A 106.1
C4 C5 H5A 106.1
C18 O5 C16 119.0(8)
C4 C6 C7 110.4(4)
C4 C6 H6A 109.6
C7 C6 H6A 109.6
C4 C6 H6B 109.6
C7 C6 H6B 109.6
H6A C6 H6B 108.1
C19 O6 C18 106.0(9)
C8 C7 C6 112.2(4)
C8 C7 H7A 109.2
C6 C7 H7A 109.2
C8 C7 H7B 109.2
C6 C7 H7B 109.2
H7A C7 H7B 107.9
C7 C8 C9 110.9(4)
C7 C8 C10 115.7(4)
C9 C8 C10 109.6(4)
C7 C8 H8A 106.7
C9 C8 H8A 106.7
C10 C8 H8A 106.7
C13 C9 C5 113.7(4)
C13 C9 C8 109.6(4)
C5 C9 C8 106.9(3)
C13 C9 H9A 108.9
C5 C9 H9A 108.9
C8 C9 H9A 108.9
C11 C10 C14 120.7(6)
C11 C10 C8 123.5(5)
C14 C10 C8 115.7(5)
C10 C11 C17 120.2(7)
C10 C11 C12 122.0(6)
C17 C11 C12 117.7(7)
C13 C12 C11 112.9(5)
C13 C12 H12A 109.0
C11 C12 H12A 109.0
C13 C12 H12B 109.0
C11 C12 H12B 109.0
H12A C12 H12B 107.8
C12 C13 C9 110.0(4)
C12 C13 H13A 109.7
C9 C13 H13A 109.7
C12 C13 H13B 109.7
C9 C13 H13B 109.7
H13A C13 H13B 108.2
C10 C14 C15 113.0(7)
C10 C14 H14A 123.5
C15 C14 H14A 123.5
C16 C15 C14 122.2(8)
C16 C15 H15A 118.9
C14 C15 H15A 118.9
C15 C16 C17 121.2(8)
C15 C16 O5 125.8(10)
C17 C16 O5 112.9(9)
C16 C17 C11 122.5(8)
C16 C17 H17A 118.8
C11 C17 H17A 118.8
O5 C18 O6 96.1(10)
O5 C18 H18A 112.5
O6 C18 H18A 112.5
O5 C18 H18B 112.5
O6 C18 H18B 112.5
H18A C18 H18B 110.1
O6 C19 H19A 109.5
O6 C19 H19B 109.5
H19A C19 H19B 109.5
O6 C19 H19C 109.5
H19A C19 H19C 109.5
H19B C19 H19C 109.5
C4 C20 H20A 109.5
C4 C20 H20B 109.5
H20A C20 H20B 109.5
C4 C20 H20C 109.5
H20A C20 H20C 109.5
H20B C20 H20C 109.5

loop_
_geom_bond_atom_site_label_1
_geom_bond_atom_site_label_2
_geom_bond_distance
S O3 1.387(4)
S O4 1.437(4)
S O2 1.563(3)
S O1 1.567(3)
O1 C2 1.407(6)
C1 C2 1.537(7)
C1 C5 1.541(6)
C1 H1A 0.9700
C1 H1B 0.9700
O2 C3 1.444(6)
C2 C3 1.551(6)
C2 H2A 0.9800
C3 C4 1.567(6)
C3 H3B 0.9800
C4 C6 1.494(6)
C4 C20 1.526(6)
C4 C5 1.543(5)
C5 C9 1.537(6)
C5 H5A 0.9800
O5 C18 1.300(10)
O5 C16 1.410(9)
C6 C7 1.556(7)
C6 H6A 0.9700
C6 H6B 0.9700
O6 C19 1.339(11)
O6 C18 1.442(10)
C7 C8 1.532(6)
C7 H7A 0.9700
C7 H7B 0.9700
C8 C9 1.542(6)
C8 C10 1.550(7)
C8 H8A 0.9800
C9 C13 1.518(6)
C9 H9A 0.9800
C10 C11 1.326(8)
C10 C14 1.458(8)
C11 C17 1.402(8)
C11 C12 1.515(9)
C12 C13 1.510(8)
C12 H12A 0.9700
C12 H12B 0.9700
C13 H13A 0.9700
C13 H13B 0.9700
C14 C15 1.536(10)
C14 H14A 0.9300
C15 C16 1.258(11)
C15 H15A 0.9300
C16 C17 1.342(11)
C17 H17A 0.9300
C18 H18A 0.9700
C18 H18B 0.9700
C19 H19A 0.9600
C19 H19B 0.9600
C19 H19C 0.9600
C20 H20A 0.9600
C20 H20B 0.9600
C20 H20C 0.9600

loop_
_geom_hbond_atom_site_label_D
_geom_hbond_atom_site_label_H
_geom_hbond_atom_site_label_A
_geom_hbond_site_symmetry_A
_geom_hbond_distance_DH
_geom_hbond_distance_HA
_geom_hbond_distance_DA
_geom_hbond_angle_DHA
_geom_hbond_publ_flag
C20 H20A O3 1_554 0.96 2.50 3.338(5) 146 yes

loop_
_geom_torsion_atom_site_label_1
_geom_torsion_atom_site_label_2
_geom_torsion_atom_site_label_3
_geom_torsion_atom_site_label_4
_geom_torsion
O3 S O1 C2 -84.0(4)
O4 S O1 C2 142.3(3)
O2 S O1 C2 29.3(3)
O3 S O2 C3 98.6(4)
O4 S O2 C3 -129.9(3)
O1 S O2 C3 -16.4(3)
S O1 C2 C1 -146.1(3)
S O1 C2 C3 -31.3(4)
C5 C1 C2 O1 126.6(4)
C5 C1 C2 C3 12.3(4)
S O2 C3 C2 0.0(4)
S O2 C3 C4 115.6(3)
O1 C2 C3 O2 18.9(4)
C1 C2 C3 O2 137.6(4)
O1 C2 C3 C4 -102.1(4)
C1 C2 C3 C4 16.6(5)
O2 C3 C4 C6 90.8(5)
C2 C3 C4 C6 -154.2(4)
O2 C3 C4 C20 -33.9(5)
C2 C3 C4 C20 81.1(5)
O2 C3 C4 C5 -153.0(4)
C2 C3 C4 C5 -38.0(4)
C2 C1 C5 C9 -165.2(4)
C2 C1 C5 C4 -37.7(4)
C6 C4 C5 C9 -61.2(5)
C20 C4 C5 C9 63.9(5)
C3 C4 C5 C9 178.9(3)
C6 C4 C5 C1 166.4(4)
C20 C4 C5 C1 -68.6(4)
C3 C4 C5 C1 46.5(4)
C20 C4 C6 C7 -71.7(5)
C5 C4 C6 C7 55.5(5)
C3 C4 C6 C7 164.4(4)
C4 C6 C7 C8 -54.6(6)
C6 C7 C8 C9 56.2(6)
C6 C7 C8 C10 -178.2(4)
C1 C5 C9 C13 -54.0(5)
C4 C5 C9 C13 -178.3(4)
C1 C5 C9 C8 -175.0(3)
C4 C5 C9 C8 60.7(4)
C7 C8 C9 C13 178.7(4)
C10 C8 C9 C13 49.7(5)
C7 C8 C9 C5 -57.8(4)
C10 C8 C9 C5 173.3(3)
C7 C8 C10 C11 -146.2(5)
C9 C8 C10 C11 -19.9(6)
C7 C8 C10 C14 37.1(6)
C9 C8 C10 C14 163.4(4)
C14 C10 C11 C17 0.6(7)
C8 C10 C11 C17 -176.0(4)
C14 C10 C11 C12 179.8(5)
C8 C10 C11 C12 3.3(8)
C10 C11 C12 C13 -16.9(8)
C17 C11 C12 C13 162.4(4)
C11 C12 C13 C9 47.5(6)
C5 C9 C13 C12 175.0(4)
C8 C9 C13 C12 -65.5(5)
C11 C10 C14 C15 -2.4(7)
C8 C10 C14 C15 174.5(4)
C10 C14 C15 C16 1.9(9)
C14 C15 C16 C17 0.5(12)
C14 C15 C16 O5 178.7(5)
C18 O5 C16 C15 52.1(13)
C18 O5 C16 C17 -129.6(9)
C15 C16 C17 C11 -2.7(11)
O5 C16 C17 C11 179.0(5)
C10 C11 C17 C16 2.1(8)
C12 C11 C17 C16 -177.2(6)
C16 O5 C18 O6 -167.1(8)
C19 O6 C18 O5 130.1(10)

loop_
_cod_related_entry_id
_cod_related_entry_database
_cod_related_entry_code
1 ChemSpider 30657091
